data_4083374
loop_
_publ_author_name
'Albert, Joan'
'Bosque, Ramon'
'Cadena, Magali'
'D&#x2019;Andrea, Luc\'ia'
'Granell, Jaume'
'Gonz\'alez, Asensio'
'Quirante, Josefina'
'Calvis, Carmen'
'Messeguer, Ramon'
'Bad\'ia, Josefa'
'Baldom\`a, Laura'
'Calvet, Teresa'
'Font-Bardia, Merc\`e'

_publ_section_title
;
 A New Family of Doubly Cyclopalladated Diimines. A Remarkable Effect of
 the Linker between the Metalated Units on Their Cytotoxicity
;
_journal_issue 11
_journal_name_full Organometallics
_journal_page_first 2862
_journal_paper_doi 10.1021/om500382f
_journal_volume 33
_journal_year 2014
_chemical_formula_sum 'C29 H12 Cl13 D13 N4 Pd2'
_chemical_formula_weight 1116.26
_chemical_name_systematic
;
 ?
;
_space_group_crystal_system monoclinic
_space_group_IT_number 9
_space_group_name_Hall 'C -2yc'
_space_group_name_H-M_alt 'C 1 c 1'
_symmetry_space_group_name_Hall 'C -2yc'
_symmetry_space_group_name_H-M 'C 1 c 1'
_atom_sites_solution_hydrogens difmap
_audit_creation_method SHELXL-97
_cell_angle_alpha 90
_cell_angle_beta 92.57(2)
_cell_angle_gamma 90
_cell_formula_units_Z 4
_cell_length_a 11.279(5)
_cell_length_b 17.485(5)
_cell_length_c 20.611(7)
_cell_measurement_reflns_used 1597
_cell_measurement_temperature 293(2)
_cell_measurement_theta_max 31
_cell_measurement_theta_min 3
_cell_volume 4061(3)
_computing_cell_refinement 'AUTOMAR (Claudio Klein, 2007)'
_computing_data_collection 'MARXDS (Claudio Klein, 2005)'
_computing_data_reduction 'MARSCALE (Claudio Klein, 2007)'
_computing_molecular_graphics 'ORTEP (Brueggermann and Smith, 1990)'
_computing_publication_material 'PLATON (Spek, 1990)'
_computing_structure_refinement 'SHELXL-97 (Sheldrick, 1997)'
_computing_structure_solution 'SHELXS-97 (Sheldrick, 1997)'
_diffrn_ambient_temperature 293(2)
_diffrn_measured_fraction_theta_full 0.945
_diffrn_measured_fraction_theta_max 0.702
_diffrn_measurement_device_type 'MAR345 with image plate detector'
_diffrn_measurement_method 'phi scan'
_diffrn_radiation_monochromator graphite
_diffrn_radiation_source 'fine-focus sealed tube'
_diffrn_radiation_type MoK\a
_diffrn_radiation_wavelength 0.71073
_diffrn_reflns_av_R_equivalents 0.0369
_diffrn_reflns_av_sigmaI/netI 0.0310
_diffrn_reflns_Laue_measured_fraction_full 0.945
_diffrn_reflns_Laue_measured_fraction_max 0.702
_diffrn_reflns_limit_h_max 15
_diffrn_reflns_limit_h_min -15
_diffrn_reflns_limit_k_max 24
_diffrn_reflns_limit_k_min -21
_diffrn_reflns_limit_l_max 28
_diffrn_reflns_limit_l_min -28
_diffrn_reflns_number 15482
_diffrn_reflns_point_group_measured_fraction_full 0.850
_diffrn_reflns_point_group_measured_fraction_max 0.617
_diffrn_reflns_theta_full 25.000
_diffrn_reflns_theta_max 32.161
_diffrn_reflns_theta_min 2.867
_exptl_absorpt_coefficient_mu 1.769
_exptl_absorpt_correction_T_max 0.85
_exptl_absorpt_correction_T_min 0.83
_exptl_absorpt_correction_type empirical
_exptl_absorpt_process_details sadabs
_exptl_crystal_density_diffrn 1.826
_exptl_crystal_description prism
_exptl_crystal_F_000 2160
_exptl_crystal_size_max 0.2
_exptl_crystal_size_mid 0.1
_exptl_crystal_size_min 0.1
_refine_diff_density_max 0.640
_refine_diff_density_min -0.475
_refine_diff_density_rms 0.128
_refine_ls_abs_structure_details
;
 Flack x determined using 3017 quotients [(I+)-(I-)]/[(I+)+(I-)]
 (Parsons and Flack (2004), Acta Cryst. A60, s61).
;
_refine_ls_abs_structure_Flack -0.03(2)
_refine_ls_extinction_method none
_refine_ls_goodness_of_fit_ref 1.089
_refine_ls_hydrogen_treatment refxyz
_refine_ls_matrix_type full
_refine_ls_number_parameters 508
_refine_ls_number_reflns 8830
_refine_ls_number_restraints 28
_refine_ls_restrained_S_all 1.135
_refine_ls_R_factor_all 0.0365
_refine_ls_R_factor_gt 0.0339
_refine_ls_shift/su_max 0.005
_refine_ls_shift/su_mean 0.000
_refine_ls_structure_factor_coef Fsqd
_refine_ls_weighting_details
;
 w=1/[\s^2^(Fo^2^)+(0.0529P)^2^+1.6171P]
 where P=(Fo^2^+2Fc^2^)/3
;
_refine_ls_weighting_scheme calc
_refine_ls_wR_factor_gt 0.0905
_refine_ls_wR_factor_ref 0.0916
_reflns_Friedel_coverage 0.756
_reflns_Friedel_fraction_full 0.755
_reflns_Friedel_fraction_max 0.532
_reflns_number_gt 8119
_reflns_number_total 8830
_reflns_threshold_expression 'I > 2\s(I)'
_cod_data_source_file om500382f_si_003.cif
_cod_data_source_block jglm108a
_cod_depositor_comments 'Adding full bibliography for 4083372--4083374.cif.'
_cod_database_code 4083374
_shelx_space_group_comment
;
The symmetry employed for this shelxl refinement is uniquely defined
by the following loop, which should always be used as a source of
symmetry information in preference to the above space-group names.
They are only intended as comments.
;

loop_
_space_group_symop_operation_xyz
'x, y, z'
'x, -y, z+1/2'
'x+1/2, y+1/2, z'
'x+1/2, -y+1/2, z+1/2'

loop_
_atom_site_label
_atom_site_type_symbol
_atom_site_fract_x
_atom_site_fract_y
_atom_site_fract_z
_atom_site_U_iso_or_equiv
_atom_site_adp_type
_atom_site_occupancy
_atom_site_site_symmetry_order
_atom_site_calc_flag
_atom_site_refinement_flags_posn
_atom_site_refinement_flags_adp
Pd1 Pd 0.17016(3) 0.48819(2) -0.08136(2) 0.04857(11) Uani 1 1 d . U
Pd2 Pd 0.66115(3) 0.65698(2) 0.03753(2) 0.04772(10) Uani 1 1 d . .
Cl1 Cl 0.12934(16) 0.61685(9) -0.04687(8) 0.0641(4) Uani 1 1 d . U
Cl2 Cl 0.08870(19) 0.18536(11) -0.18320(9) 0.0738(4) Uani 1 1 d . .
Cl3 Cl 0.70915(17) 0.52460(10) 0.01472(10) 0.0686(4) Uani 1 1 d . .
Cl4 Cl 0.7069(2) 0.96805(11) 0.12872(10) 0.0764(5) Uani 1 1 d . .
N1 N 0.3291(6) 0.4778(3) -0.0319(3) 0.0526(13) Uani 1 1 d D .
N2 N 0.0182(6) 0.4917(3) -0.1394(3) 0.0467(12) Uani 1 1 d . .
N3 N 0.5052(6) 0.6577(3) -0.0162(3) 0.0481(13) Uani 1 1 d D .
N4 N 0.8123(6) 0.6641(3) 0.0965(3) 0.0519(14) Uani 1 1 d . .
C1 C 0.2060(5) 0.3792(3) -0.1020(3) 0.0491(11) Uani 1 1 d . .
C2 C 0.1355(6) 0.3252(3) -0.1345(3) 0.0512(12) Uani 1 1 d . .
H2 H 0.061(7) 0.343(4) -0.151(4) 0.061 Uiso 1 1 d . U
C3 C 0.1772(6) 0.2516(4) -0.1413(3) 0.0594(14) Uani 1 1 d . .
C4 C 0.2850(7) 0.2267(4) -0.1138(4) 0.0683(17) Uani 1 1 d . .
H4 H 0.320(9) 0.173(6) -0.118(4) 0.082 Uiso 1 1 d . U
C5 C 0.3523(8) 0.2795(5) -0.0799(4) 0.0714(18) Uani 1 1 d . .
H5 H 0.429(9) 0.270(5) -0.066(4) 0.086 Uiso 1 1 d . U
C6 C 0.3156(6) 0.3544(3) -0.0728(3) 0.0520(12) Uani 1 1 d . .
C7 C 0.3816(6) 0.4136(4) -0.0365(3) 0.0577(14) Uani 1 1 d D .
H7 H 0.452(4) 0.410(5) -0.014(3) 0.069 Uiso 1 1 d D U
C8 C 0.3903(6) 0.5411(4) 0.0017(3) 0.0594(14) Uani 1 1 d D .
H8A H 0.447(2) 0.5186(14) 0.0279(12) 0.071 Uiso 1 1 d D U
H8B H 0.333(2) 0.5675(11) 0.0209(14) 0.071 Uiso 1 1 d D U
C9 C 0.4482(6) 0.5911(4) -0.0473(3) 0.0535(12) Uani 1 1 d D .
H9A H 0.508(2) 0.5653(10) -0.0649(14) 0.064 Uiso 1 1 d D U
H9B H 0.392(2) 0.6111(13) -0.0752(11) 0.064 Uiso 1 1 d D U
C10 C 0.0317(8) 0.4973(5) -0.2047(4) 0.0626(16) Uani 1 1 d . .
D10 D 0.099(9) 0.489(5) -0.220(4) 0.075 Uiso 1 1 d . U
C11 C -0.0712(10) 0.5077(6) -0.2467(5) 0.082(2) Uani 1 1 d . .
D11 D -0.061(10) 0.514(6) -0.298(5) 0.098 Uiso 1 1 d . U
C12 C -0.1827(9) 0.5147(5) -0.2202(5) 0.082(2) Uani 1 1 d . .
D12 D -0.245(11) 0.520(6) -0.249(5) 0.099 Uiso 1 1 d . U
C13 C -0.1879(8) 0.5085(5) -0.1545(5) 0.073(2) Uani 1 1 d . .
D13 D -0.249(10) 0.517(6) -0.144(5) 0.088 Uiso 1 1 d . U
C14 C -0.0863(8) 0.4977(4) -0.1160(4) 0.0663(17) Uani 1 1 d . .
D14 D -0.097(9) 0.488(5) -0.072(5) 0.080 Uiso 1 1 d . U
C15 C 0.4504(6) 0.7235(4) -0.0173(3) 0.0564(13) Uani 1 1 d . .
H15 H 0.378(7) 0.725(5) -0.042(4) 0.068 Uiso 1 1 d . U
C16 C 0.5076(6) 0.7854(4) 0.0177(3) 0.0558(13) Uani 1 1 d . .
C17 C 0.4608(6) 0.8589(4) 0.0199(3) 0.0582(13) Uani 1 1 d . .
H17 H 0.373(7) 0.883(5) 0.000(4) 0.070 Uiso 1 1 d . U
C18 C 0.5232(6) 0.9150(4) 0.0548(3) 0.0595(14) Uani 1 1 d . .
H18 H 0.491(8) 0.969(5) 0.058(4) 0.071 Uiso 1 1 d . U
H20 H 0.765(7) 0.811(5) 0.102(4) 0.071 Uiso 1 1 d . U
C19 C 0.6295(6) 0.8966(4) 0.0855(3) 0.0564(13) Uani 1 1 d . .
C20 C 0.6779(6) 0.8230(3) 0.0831(3) 0.0518(12) Uani 1 1 d . .
C21 C 0.6175(5) 0.7662(3) 0.0497(3) 0.0484(11) Uani 1 1 d . .
C22 C 0.9174(6) 0.6465(4) 0.0732(4) 0.0563(14) Uani 1 1 d . .
D22 D 0.916(8) 0.644(5) 0.033(4) 0.068 Uiso 1 1 d . U
C23 C 1.0213(8) 0.6445(5) 0.1126(5) 0.0740(19) Uani 1 1 d . .
D23 D 1.090(9) 0.629(6) 0.093(4) 0.089 Uiso 1 1 d . U
C24 C 1.0131(8) 0.6636(5) 0.1766(4) 0.074(2) Uani 1 1 d . .
D24 D 1.065(9) 0.662(6) 0.203(5) 0.089 Uiso 1 1 d . U
C25 C 0.9103(7) 0.6818(5) 0.2001(4) 0.0725(18) Uani 1 1 d . .
D25 D 0.901(8) 0.709(5) 0.246(4) 0.087 Uiso 1 1 d . U
C26 C 0.8100(6) 0.6817(4) 0.1593(3) 0.0576(14) Uani 1 1 d . .
D26 D 0.736(7) 0.695(4) 0.175(4) 0.069 Uiso 1 1 d . U
C27 C 0.1443(9) 0.7046(6) -0.1872(5) 0.096(3) Uani 1 1 d D .
D27 D 0.1074(14) 0.6745(9) -0.1493(6) 0.116 Uiso 1 1 d D U
Cl5 Cl 0.2640(3) 0.65383(18) -0.21766(16) 0.1100(8) Uani 1 1 d D .
Cl7 Cl 0.1897(3) 0.79596(19) -0.16170(16) 0.1188(9) Uani 1 1 d D .
Cl6 Cl 0.0343(3) 0.7135(2) -0.25245(17) 0.1219(10) Uani 1 1 d D .
C28 C 0.1663(10) 0.8608(5) 0.0985(5) 0.087(2) Uani 1 1 d D .
D28 D 0.1929(14) 0.9141(6) 0.0835(8) 0.104 Uiso 1 1 d D U
Cl8 Cl 0.1539(2) 0.79593(14) 0.03296(12) 0.0858(5) Uani 1 1 d D .
Cl9 Cl 0.0204(3) 0.86920(17) 0.13079(14) 0.1067(8) Uani 1 1 d D .
Cl10 Cl 0.2626(3) 0.8234(2) 0.15962(17) 0.1262(10) Uani 1 1 d D .
C29 C -0.0353(13) 0.0931(8) 0.2474(7) 0.133(4) Uani 1 1 d D .
D29 D 0.0090(14) 0.1348(8) 0.2754(7) 0.160 Uiso 1 1 d D U
Cl11 Cl -0.0362(5) 0.0054(3) 0.2907(2) 0.1584(17) Uani 1 1 d D .
Cl12 Cl -0.1822(4) 0.1190(3) 0.2287(3) 0.1597(16) Uani 1 1 d D .
Cl13 Cl 0.0390(3) 0.0750(2) 0.17572(17) 0.1271(10) Uani 1 1 d D .

loop_
_atom_site_aniso_label
_atom_site_aniso_U_11
_atom_site_aniso_U_22
_atom_site_aniso_U_33
_atom_site_aniso_U_23
_atom_site_aniso_U_13
_atom_site_aniso_U_12
Pd1 0.0489(2) 0.04638(19) 0.0503(2) -0.00138(17) 0.00014(15) -0.00125(19)
Pd2 0.0468(2) 0.04469(19) 0.0516(2) -0.00087(16) 0.00165(14) -0.00103(17)
Cl1 0.0692(9) 0.0575(8) 0.0656(8) -0.0052(6) 0.0044(7) 0.0015(7)
Cl2 0.0817(11) 0.0629(9) 0.0763(10) -0.0084(8) -0.0027(8) -0.0096(9)
Cl3 0.0689(10) 0.0564(8) 0.0806(11) -0.0039(7) 0.0044(8) -0.0006(7)
Cl4 0.0855(12) 0.0606(9) 0.0826(11) -0.0058(8) -0.0007(9) -0.0041(9)
N1 0.049(3) 0.056(3) 0.052(3) 0.001(2) -0.005(2) -0.004(2)
N2 0.048(3) 0.042(2) 0.050(3) -0.0017(17) 0.000(2) 0.0008(19)
N3 0.052(3) 0.046(3) 0.046(3) -0.0001(17) 0.002(2) -0.0036(19)
N4 0.045(3) 0.049(3) 0.061(3) -0.001(2) -0.002(2) 0.003(2)
C1 0.050(3) 0.045(3) 0.052(3) 0.000(2) 0.000(2) 0.000(2)
C2 0.055(3) 0.049(3) 0.049(3) -0.001(2) -0.003(2) -0.006(2)
C3 0.060(3) 0.056(3) 0.062(3) -0.006(3) -0.001(3) -0.005(3)
C4 0.068(4) 0.060(4) 0.077(4) -0.006(3) -0.001(3) 0.002(3)
C5 0.071(4) 0.065(4) 0.078(4) -0.004(3) -0.005(3) 0.003(3)
C6 0.056(3) 0.045(3) 0.054(3) 0.003(2) -0.002(2) 0.000(2)
C7 0.055(3) 0.061(3) 0.057(3) 0.000(3) -0.006(2) -0.002(3)
C8 0.064(4) 0.054(3) 0.060(3) -0.002(3) 0.000(3) -0.009(3)
C9 0.056(3) 0.052(3) 0.052(3) -0.004(2) 0.000(2) -0.006(3)
C10 0.061(4) 0.069(4) 0.057(3) -0.002(3) 0.001(3) 0.002(3)
C11 0.086(6) 0.086(5) 0.073(5) -0.005(4) -0.009(4) 0.005(5)
C12 0.081(6) 0.078(5) 0.087(6) 0.002(4) -0.015(4) 0.007(4)
C13 0.057(4) 0.079(5) 0.083(5) -0.001(4) -0.007(4) 0.001(4)
C14 0.066(4) 0.069(4) 0.063(4) 0.000(3) -0.002(3) 0.001(4)
C15 0.049(3) 0.058(3) 0.062(3) 0.001(3) -0.003(2) -0.003(3)
C16 0.052(3) 0.053(3) 0.062(3) 0.002(2) 0.002(2) -0.002(3)
C17 0.053(3) 0.052(3) 0.070(4) 0.001(3) 0.004(3) 0.002(3)
C18 0.060(3) 0.053(3) 0.066(3) 0.004(3) 0.004(3) 0.005(3)
C19 0.060(3) 0.053(3) 0.056(3) 0.000(2) 0.006(2) -0.005(3)
C20 0.049(3) 0.049(3) 0.058(3) 0.002(2) 0.003(2) 0.000(2)
C21 0.050(3) 0.044(3) 0.051(3) -0.001(2) 0.003(2) 0.000(2)
C22 0.052(3) 0.050(3) 0.067(4) 0.002(3) 0.003(3) 0.002(3)
C23 0.064(4) 0.070(4) 0.088(5) -0.003(4) 0.002(4) 0.006(4)
C24 0.067(4) 0.084(5) 0.070(4) 0.004(4) -0.007(3) 0.002(4)
C25 0.070(5) 0.075(4) 0.072(4) 0.006(4) -0.005(3) 0.001(4)
C26 0.053(3) 0.059(3) 0.061(3) -0.003(3) -0.002(3) 0.007(3)
C27 0.102(7) 0.093(6) 0.094(6) 0.020(5) 0.001(5) -0.009(5)
Cl5 0.1027(19) 0.109(2) 0.118(2) 0.0036(15) 0.0060(15) 0.0071(15)
Cl7 0.132(3) 0.109(2) 0.114(2) -0.0007(16) -0.0021(18) -0.0023(18)
Cl6 0.116(2) 0.119(2) 0.128(2) 0.0099(17) -0.0173(17) -0.0004(17)
C28 0.098(6) 0.074(5) 0.088(5) 0.000(4) 0.001(4) -0.010(5)
Cl8 0.0807(12) 0.0911(13) 0.0854(12) -0.0104(11) 0.0025(9) -0.0055(11)
Cl9 0.114(2) 0.1021(17) 0.1050(17) -0.0032(14) 0.0119(14) 0.0155(15)
Cl10 0.120(2) 0.151(3) 0.1059(19) 0.0080(19) -0.0150(17) -0.006(2)
C29 0.118(10) 0.146(12) 0.137(10) 0.017(9) 0.002(8) 0.001(9)
Cl11 0.191(5) 0.141(3) 0.144(3) 0.028(2) 0.014(3) 0.002(3)
Cl12 0.120(3) 0.156(4) 0.202(4) -0.017(3) -0.005(3) 0.014(3)
Cl13 0.127(2) 0.138(2) 0.118(2) -0.0036(19) 0.0205(17) -0.018(2)

loop_
_atom_type_symbol
_atom_type_description
_atom_type_scat_dispersion_real
_atom_type_scat_dispersion_imag
_atom_type_scat_source
C C 0.0033 0.0016 'International Tables Vol C Tables 4.2.6.8 and 6.1.1.4'
H H 0.0000 0.0000 'International Tables Vol C Tables 4.2.6.8 and 6.1.1.4'
Cl Cl 0.1484 0.1585 'International Tables Vol C Tables 4.2.6.8 and 6.1.1.4'
N N 0.0061 0.0033 'International Tables Vol C Tables 4.2.6.8 and 6.1.1.4'
Pd Pd -0.9988 1.0072 'International Tables Vol C Tables 4.2.6.8 and 6.1.1.4'
D D 0.0000 0.0000 'International Tables Vol C Tables 4.2.6.8 and 6.1.1.4'

loop_
_geom_angle_atom_site_label_1
_geom_angle_atom_site_label_2
_geom_angle_atom_site_label_3
_geom_angle
C1 Pd1 N1 80.7(2)
C1 Pd1 N2 94.4(2)
N1 Pd1 N2 173.5(3)
C1 Pd1 Cl1 175.12(17)
N1 Pd1 Cl1 96.39(18)
N2 Pd1 Cl1 88.76(14)
C21 Pd2 N3 81.4(2)
C21 Pd2 N4 94.1(2)
N3 Pd2 N4 174.8(2)
C21 Pd2 Cl3 175.93(17)
N3 Pd2 Cl3 95.48(14)
N4 Pd2 Cl3 89.20(16)
C7 N1 C8 119.3(6)
C7 N1 Pd1 116.4(5)
C8 N1 Pd1 124.0(5)
C14 N2 C10 120.3(7)
C14 N2 Pd1 122.4(5)
C10 N2 Pd1 116.8(5)
C15 N3 C9 119.7(6)
C15 N3 Pd2 114.3(4)
C9 N3 Pd2 125.7(4)
C26 N4 C22 117.3(6)
C26 N4 Pd2 122.5(5)
C22 N4 Pd2 120.0(5)
C2 C1 C6 117.8(5)
C2 C1 Pd1 129.4(5)
C6 C1 Pd1 112.5(4)
C3 C2 C1 119.5(6)
C3 C2 H2 125(4)
C1 C2 H2 116(4)
C2 C3 C4 123.2(6)
C2 C3 Cl2 118.8(5)
C4 C3 Cl2 117.9(5)
C5 C4 C3 116.9(7)
C5 C4 H4 117(5)
C3 C4 H4 126(5)
C4 C5 C6 122.1(7)
C4 C5 H5 123(6)
C6 C5 H5 114(6)
C5 C6 C1 120.3(6)
C5 C6 C7 125.2(6)
C1 C6 C7 114.5(5)
N1 C7 C6 115.7(6)
N1 C7 H7 115(5)
C6 C7 H7 129(5)
N1 C8 C9 109.3(5)
N1 C8 H8A 105.0(15)
C9 C8 H8A 109.7(16)
N1 C8 H8B 105.0(15)
C9 C8 H8B 109.8(16)
H8A C8 H8B 118(4)
N3 C9 C8 111.3(5)
N3 C9 H9A 104.5(14)
C8 C9 H9A 109.7(15)
N3 C9 H9B 104.4(14)
C8 C9 H9B 109.9(16)
H9A C9 H9B 117(3)
N2 C10 C11 118.9(8)
N2 C10 D10 120(6)
C11 C10 D10 120(6)
C12 C11 C10 119.7(9)
C12 C11 D11 121(6)
C10 C11 D11 119(6)
C13 C12 C11 117.4(8)
C13 C12 D12 126(7)
C11 C12 D12 116(7)
C12 C13 C14 120.9(9)
C12 C13 D13 111(8)
C14 C13 D13 127(8)
N2 C14 C13 122.8(8)
N2 C14 D14 120(6)
C13 C14 D14 117(6)
N3 C15 C16 116.9(6)
N3 C15 H15 116(5)
C16 C15 H15 127(5)
C17 C16 C21 121.9(6)
C17 C16 C15 123.3(6)
C21 C16 C15 114.8(5)
C18 C17 C16 119.0(6)
C18 C17 H17 110(4)
C16 C17 H17 131(4)
C19 C18 C17 119.1(6)
C19 C18 H18 120(5)
C17 C18 H18 121(5)
C18 C19 C20 122.3(6)
C18 C19 Cl4 118.4(5)
C20 C19 Cl4 119.2(5)
C21 C20 C19 119.8(6)
C21 C20 H20 118(4)
C19 C20 H20 122(5)
C20 C21 C16 117.8(5)
C20 C21 Pd2 129.6(4)
C16 C21 Pd2 112.6(4)
N4 C22 C23 122.1(8)
N4 C22 D22 113(6)
C23 C22 D22 124(6)
C24 C23 C22 117.7(9)
C24 C23 D23 126(6)
C22 C23 D23 116(6)
C25 C24 C23 120.9(8)
C25 C24 D24 114(8)
C23 C24 D24 125(8)
C24 C25 C26 119.2(8)
C24 C25 D25 124(5)
C26 C25 D25 116(5)
N4 C26 C25 122.8(7)
N4 C26 D26 117(5)
C25 C26 D26 121(5)
Cl7 C27 Cl5 110.5(6)
Cl7 C27 Cl6 109.2(5)
Cl5 C27 Cl6 107.0(6)
Cl7 C27 D27 110.9(12)
Cl5 C27 D27 110.6(12)
Cl6 C27 D27 108.5(12)
Cl10 C28 Cl8 109.7(5)
Cl10 C28 Cl9 108.1(5)
Cl8 C28 Cl9 106.9(5)
Cl10 C28 D28 111.9(12)
Cl8 C28 D28 111.4(12)
Cl9 C28 D28 108.6(12)
Cl12 C29 Cl13 110.1(8)
Cl12 C29 Cl11 108.0(8)
Cl13 C29 Cl11 106.3(8)
Cl12 C29 D29 111.6(15)
Cl13 C29 D29 110.8(14)
Cl11 C29 D29 109.9(14)

loop_
_geom_bond_atom_site_label_1
_geom_bond_atom_site_label_2
_geom_bond_distance
Pd1 C1 1.998(6)
Pd1 N1 2.029(6)
Pd1 N2 2.046(6)
Pd1 Cl1 2.4100(18)
Pd2 C21 1.992(6)
Pd2 N3 2.036(6)
Pd2 N4 2.052(6)
Pd2 Cl3 2.4278(19)
Cl2 C3 1.734(7)
Cl4 C19 1.745(6)
N1 C7 1.276(9)
N1 C8 1.463(8)
N2 C14 1.298(11)
N2 C10 1.365(10)
N3 C15 1.305(8)
N3 C9 1.464(8)
N4 C26 1.333(10)
N4 C22 1.335(10)
C1 C2 1.388(8)
C1 C6 1.418(8)
C2 C3 1.379(9)
C2 H2 0.94(8)
C3 C4 1.388(10)
C4 C5 1.368(11)
C4 H4 1.03(10)
C5 C6 1.383(10)
C5 H5 0.92(9)
C6 C7 1.461(9)
C7 H7 0.908(14)
C8 C9 1.506(8)
C8 H8A 0.906(13)
C8 H8B 0.904(13)
C9 H9A 0.903(13)
C9 H9B 0.906(13)
C10 C11 1.428(12)
C10 D10 0.85(10)
C11 C12 1.399(15)
C11 D11 1.07(11)
C12 C13 1.361(14)
C12 D12 0.91(12)
C13 C14 1.377(11)
C13 D13 0.75(11)
C14 D14 0.94(10)
C15 C16 1.437(9)
C15 H15 0.95(8)
C16 C17 1.391(9)
C16 C21 1.417(8)
C17 C18 1.389(9)
C17 H17 1.13(8)
C18 C19 1.369(9)
C18 H18 1.01(9)
C19 C20 1.400(9)
C20 C21 1.373(8)
C20 H20 1.06(8)
C22 C23 1.396(11)
C22 D22 0.83(8)
C23 C24 1.367(13)
C23 D23 0.93(10)
C24 C25 1.315(13)
C24 D24 0.78(9)
C25 C26 1.379(10)
C25 D25 1.07(9)
C26 D26 0.94(8)
C27 Cl7 1.751(11)
C27 Cl5 1.755(12)
C27 Cl6 1.796(11)
C27 D27 1.043(10)
C28 Cl10 1.752(10)
C28 Cl8 1.765(9)
C28 Cl9 1.809(12)
C28 D28 1.030(10)
C29 Cl12 1.744(15)
C29 Cl13 1.760(16)
C29 Cl11 1.774(15)
C29 D29 1.042(11)
